data_2107135
loop_
_publ_author_name
'Renninger, A.L.'
'Averbach, B.L.'

_publ_section_title
;
 Crystalline structures of As2 Se and As4 Se4
;
_journal_name_full 'Acta Crystallographica B (24,1968-38,1982)'
_journal_page_first 1583
_journal_page_last 1589
_journal_volume 29
_journal_year 1973
_chemical_formula_sum 'As2 Se3'
_space_group_IT_number 14
_symmetry_space_group_name_Hall '-P 2ybc'
_symmetry_space_group_name_H-M 'P 1 21/c 1'
_cell_angle_alpha 90
_cell_angle_beta 109.1
_cell_angle_gamma 90
_cell_formula_units_Z 4
_cell_length_a 4.3
_cell_length_b 9.94
_cell_length_c 12.84
_cell_volume 518.595
_citation_journal_id_ASTM ACBCAR
_cod_data_source_file Renninger_ACBCAR_1973_1020.cif
_cod_data_source_block As2Se3
_cod_original_cell_volume 518.5948
_cod_database_code 2107135

loop_
_symmetry_equiv_pos_as_xyz
x,y,z
-x,y+1/2,-z+1/2
-x,-y,-z
x,-y-1/2,z-1/2

loop_
_atom_site_label
_atom_site_type_symbol
_atom_site_fract_x
_atom_site_fract_y
_atom_site_fract_z
_atom_site_occupancy
_atom_site_U_iso_or_equiv
As1 As+3 0.1483 0.1977 0.2637 1 0.0
Se2 Se-2 0.372 0.4092 0.3539 1 0.0
Se1 Se-2 -0.0699 0.1143 0.3987 1 0.0
Se3 Se-2 -0.3468 0.3037 0.1153 1 0.0
As2 As+3 0.8512 0.318 0.4847 1 0.0
